data_1520423
loop_
_publ_author_name
'Spencer, John'
'Patel, Hiren'
'Callear, Samantha K.'
'Hursthouse, Michael B.'

_publ_section_title
;
 C11H15N3O
;
_journal_name_full 'Crystal Structure Report Archive'
_journal_page_first 630
_journal_year 2009
_chemical_formula_sum 'C11 H15 N3 O'
_chemical_formula_weight 205.26
_space_group_IT_number 14
_symmetry_cell_setting monoclinic
_symmetry_space_group_name_Hall '-P 2ybc'
_symmetry_space_group_name_H-M 'P 1 21/c 1'
_atom_sites_solution_hydrogens geom
_atom_sites_solution_primary direct
_atom_sites_solution_secondary difmap
_cell_angle_alpha 90.00
_cell_angle_beta 102.396(3)
_cell_angle_gamma 90.00
_cell_formula_units_Z 4
_cell_length_a 9.2292(5)
_cell_length_b 5.7759(3)
_cell_length_c 19.7467(12)
_cell_measurement_reflns_used 7949
_cell_measurement_temperature 120(2)
_cell_measurement_theta_max 27.48
_cell_measurement_theta_min 2.91
_cell_volume 1028.10(10)
_computing_cell_refinement 'DENZO (Otwinowski & Minor, 1997) & COLLECT (Hooft, R.W.W., 1998)'
_computing_data_collection 'COLLECT (Hooft, R.W.W., 1998)'
_computing_data_reduction 'DENZO (Otwinowski & Minor, 1997) & COLLECT (Hooft, R.W.W., 1998)'
_computing_structure_refinement 'SHELXL-97 (Sheldrick, 2008)'
_diffrn_ambient_temperature 120(2)
_diffrn_measured_fraction_theta_full 0.996
_diffrn_measured_fraction_theta_max 0.996
_diffrn_measurement_device_type 'Bruker-Nonius APEX II CCD camera on \k-goniostat'
_diffrn_measurement_method '\f & \w scans'
_diffrn_radiation_monochromator '10cm confocal mirrors'
_diffrn_radiation_source 'Bruker-Nonius FR591 rotating anode'
_diffrn_radiation_type MoK\a
_diffrn_radiation_wavelength 0.71073
_diffrn_reflns_av_R_equivalents 0.0687
_diffrn_reflns_av_sigmaI/netI 0.0694
_diffrn_reflns_limit_h_max 11
_diffrn_reflns_limit_h_min -11
_diffrn_reflns_limit_k_max 7
_diffrn_reflns_limit_k_min -7
_diffrn_reflns_limit_l_max 25
_diffrn_reflns_limit_l_min -22
_diffrn_reflns_number 10061
_diffrn_reflns_theta_full 27.48
_diffrn_reflns_theta_max 27.48
_diffrn_reflns_theta_min 3.41
_exptl_absorpt_coefficient_mu 0.088
_exptl_absorpt_correction_T_max 0.9991
_exptl_absorpt_correction_T_min 0.9903
_exptl_absorpt_correction_type multi-scan
_exptl_absorpt_process_details 'SADABS 2007/2 (Sheldrick, G.M., 2007)'
_exptl_crystal_colour colourless
_exptl_crystal_density_diffrn 1.326
_exptl_crystal_density_method 'not measured'
_exptl_crystal_description plate
_exptl_crystal_F_000 440
_exptl_crystal_size_max 0.11
_exptl_crystal_size_mid 0.07
_exptl_crystal_size_min 0.01
_refine_diff_density_max 0.283
_refine_diff_density_min -0.259
_refine_diff_density_rms 0.064
_refine_ls_extinction_method none
_refine_ls_goodness_of_fit_ref 1.107
_refine_ls_hydrogen_treatment constr
_refine_ls_matrix_type full
_refine_ls_number_parameters 137
_refine_ls_number_reflns 2349
_refine_ls_number_restraints 0
_refine_ls_restrained_S_all 1.107
_refine_ls_R_factor_all 0.1355
_refine_ls_R_factor_gt 0.0827
_refine_ls_shift/su_max 0.001
_refine_ls_shift/su_mean 0.000
_refine_ls_structure_factor_coef Fsqd
_refine_ls_weighting_details 'calc w=1/[\s^2^(Fo^2^)+(0.0000P)^2^+2.0697P] where P=(Fo^2^+2Fc^2^)/3'
_refine_ls_weighting_scheme calc
_refine_ls_wR_factor_gt 0.1363
_refine_ls_wR_factor_ref 0.1620
_reflns_number_gt 1518
_reflns_number_total 2349
_reflns_threshold_expression >2\s(I)
_cod_data_source_file eCrystal-630.cif
_cod_data_source_block 2008src1282
_cod_depositor_comments
;
Citation :
Spencer, John and Patel, Hiren and Callear, Samantha K. and 
Hursthouse, Michael B. (2009) 
University of Southampton, Crystal Structure Report Archive. 
(doi:10.5258/ecrystals/630)

More at:
http://ecrystals.chem.soton.ac.uk/630/
;
_cod_original_sg_symbol_H-M P21/c
_cod_database_code 1520423

loop_
_symmetry_equiv_pos_as_xyz
'x, y, z'
'-x, y+1/2, -z+1/2'
'-x, -y, -z'
'x, -y-1/2, z-1/2'

loop_
_atom_site_label
_atom_site_type_symbol
_atom_site_fract_x
_atom_site_fract_y
_atom_site_fract_z
_atom_site_U_iso_or_equiv
_atom_site_adp_type
_atom_site_occupancy
_atom_site_symmetry_multiplicity
_atom_site_calc_flag
_atom_site_refinement_flags
_atom_site_disorder_assembly
_atom_site_disorder_group
C2 C 0.0997(3) 0.4134(6) 0.13641(17) 0.0311(7) Uani 1 1 d . . .
H2 H 0.0982 0.2814 0.1075 0.037 Uiso 1 1 calc R . .
C3 C -0.0108(3) 0.5766(6) 0.11659(17) 0.0296(7) Uani 1 1 d . . .
H3 H -0.0857 0.5595 0.0756 0.035 Uiso 1 1 calc R . .
C4 C -0.0060(3) 0.7669(6) 0.15992(17) 0.0295(7) Uani 1 1 d . . .
H4 H -0.0801 0.8833 0.1489 0.035 Uiso 1 1 calc R . .
C5 C 0.1042(3) 0.7891(5) 0.21839(17) 0.0267(7) Uani 1 1 d . . .
H5 H 0.1069 0.9191 0.2481 0.032 Uiso 1 1 calc R . .
C6 C 0.2131(3) 0.6159(5) 0.23349(15) 0.0224(6) Uani 1 1 d . . .
C8 C 0.3318(3) 0.7960(5) 0.34475(16) 0.0252(7) Uani 1 1 d . . .
H8A H 0.2734 0.7295 0.3766 0.030 Uiso 1 1 calc R . .
H8B H 0.2827 0.9408 0.3252 0.030 Uiso 1 1 calc R . .
C9 C 0.4882(3) 0.8501(5) 0.38489(17) 0.0276(7) Uani 1 1 d . . .
H9A H 0.5406 0.9414 0.3551 0.033 Uiso 1 1 calc R . .
H9B H 0.4825 0.9455 0.4259 0.033 Uiso 1 1 calc R . .
C11 C 0.5725(3) 0.4758(5) 0.35144(15) 0.0237(6) Uani 1 1 d . . .
H11A H 0.6236 0.3317 0.3705 0.028 Uiso 1 1 calc R . .
H11B H 0.6277 0.5429 0.3183 0.028 Uiso 1 1 calc R . .
C12 C 0.4157(3) 0.4199(5) 0.31393(16) 0.0240(7) Uani 1 1 d . . .
H12A H 0.4182 0.3162 0.2743 0.029 Uiso 1 1 calc R . .
H12B H 0.3636 0.3380 0.3458 0.029 Uiso 1 1 calc R . .
C13 C 0.6630(3) 0.6283(6) 0.47121(16) 0.0282(7) Uani 1 1 d . . .
C14 C 0.7611(3) 0.4162(6) 0.48707(17) 0.0336(8) Uani 1 1 d . . .
H14A H 0.8283 0.4348 0.5325 0.050 Uiso 1 1 calc R . .
H14B H 0.8193 0.3980 0.4513 0.050 Uiso 1 1 calc R . .
H14C H 0.6992 0.2788 0.4877 0.050 Uiso 1 1 calc R . .
N1 N 0.2086(3) 0.4271(4) 0.19309(14) 0.0273(6) Uani 1 1 d . . .
N7 N 0.3351(3) 0.6325(4) 0.28877(13) 0.0235(6) Uani 1 1 d . . .
N10 N 0.5724(3) 0.6395(4) 0.40762(13) 0.0254(6) Uani 1 1 d . . .
O15 O 0.6667(2) 0.7807(4) 0.51476(12) 0.0405(6) Uani 1 1 d . . .

loop_
_atom_site_aniso_label
_atom_site_aniso_U_11
_atom_site_aniso_U_22
_atom_site_aniso_U_33
_atom_site_aniso_U_23
_atom_site_aniso_U_13
_atom_site_aniso_U_12
C2 0.0271(16) 0.0347(18) 0.0313(18) -0.0061(15) 0.0058(14) -0.0013(14)
C3 0.0239(15) 0.0366(18) 0.0283(18) 0.0057(14) 0.0057(13) -0.0024(13)
C4 0.0247(15) 0.0281(17) 0.0372(19) 0.0104(15) 0.0098(13) 0.0046(13)
C5 0.0255(15) 0.0242(16) 0.0328(18) 0.0033(13) 0.0116(13) 0.0015(12)
C6 0.0223(14) 0.0222(15) 0.0251(16) 0.0021(13) 0.0103(12) -0.0010(11)
C8 0.0240(15) 0.0213(15) 0.0307(18) -0.0045(13) 0.0070(13) 0.0004(12)
C9 0.0280(16) 0.0203(15) 0.0351(19) -0.0038(13) 0.0082(13) 0.0008(12)
C11 0.0278(15) 0.0201(15) 0.0231(16) -0.0032(12) 0.0052(12) 0.0046(12)
C12 0.0282(15) 0.0166(14) 0.0270(17) -0.0035(12) 0.0056(12) 0.0020(12)
C13 0.0251(15) 0.0319(18) 0.0282(18) -0.0042(14) 0.0068(13) -0.0058(13)
C14 0.0346(17) 0.0369(19) 0.0270(18) 0.0006(15) 0.0011(14) 0.0046(15)
N1 0.0231(13) 0.0263(14) 0.0322(15) -0.0045(11) 0.0052(11) 0.0008(11)
N7 0.0240(12) 0.0174(12) 0.0283(14) -0.0002(11) 0.0040(10) 0.0036(10)
N10 0.0270(13) 0.0212(13) 0.0281(15) -0.0026(11) 0.0057(11) 0.0004(10)
O15 0.0376(13) 0.0477(15) 0.0342(14) -0.0193(12) 0.0031(11) 0.0021(11)

loop_
_atom_type_symbol
_atom_type_description
_atom_type_scat_dispersion_real
_atom_type_scat_dispersion_imag
_atom_type_scat_source
C C 0.0033 0.0016 'International Tables Vol C Tables 4.2.6.8 and 6.1.1.4'
H H 0.0000 0.0000 'International Tables Vol C Tables 4.2.6.8 and 6.1.1.4'
N N 0.0061 0.0033 'International Tables Vol C Tables 4.2.6.8 and 6.1.1.4'
O O 0.0106 0.0060 'International Tables Vol C Tables 4.2.6.8 and 6.1.1.4'

loop_
_geom_angle_atom_site_label_1
_geom_angle_atom_site_label_2
_geom_angle_atom_site_label_3
_geom_angle
_geom_angle_site_symmetry_1
_geom_angle_site_symmetry_3
N1 C2 C3 125.0(3) . .
N1 C2 H2 117.5 . .
C3 C2 H2 117.5 . .
C2 C3 C4 116.2(3) . .
C2 C3 H3 121.9 . .
C4 C3 H3 121.9 . .
C5 C4 C3 120.8(3) . .
C5 C4 H4 119.6 . .
C3 C4 H4 119.6 . .
C4 C5 C6 118.7(3) . .
C4 C5 H5 120.6 . .
C6 C5 H5 120.6 . .
N1 C6 N7 115.9(2) . .
N1 C6 C5 121.4(3) . .
N7 C6 C5 122.6(3) . .
N7 C8 C9 110.9(2) . .
N7 C8 H8A 109.5 . .
C9 C8 H8A 109.5 . .
N7 C8 H8B 109.5 . .
C9 C8 H8B 109.5 . .
H8A C8 H8B 108.1 . .
N10 C9 C8 111.8(2) . .
N10 C9 H9A 109.3 . .
C8 C9 H9A 109.3 . .
N10 C9 H9B 109.3 . .
C8 C9 H9B 109.3 . .
H9A C9 H9B 107.9 . .
N10 C11 C12 110.7(2) . .
N10 C11 H11A 109.5 . .
C12 C11 H11A 109.5 . .
N10 C11 H11B 109.5 . .
C12 C11 H11B 109.5 . .
H11A C11 H11B 108.1 . .
N7 C12 C11 110.5(2) . .
N7 C12 H12A 109.6 . .
C11 C12 H12A 109.6 . .
N7 C12 H12B 109.6 . .
C11 C12 H12B 109.6 . .
H12A C12 H12B 108.1 . .
O15 C13 N10 122.4(3) . .
O15 C13 C14 120.7(3) . .
N10 C13 C14 117.0(3) . .
C13 C14 H14A 109.5 . .
C13 C14 H14B 109.5 . .
H14A C14 H14B 109.5 . .
C13 C14 H14C 109.5 . .
H14A C14 H14C 109.5 . .
H14B C14 H14C 109.5 . .
C2 N1 C6 117.8(3) . .
C6 N7 C8 119.6(2) . .
C6 N7 C12 118.3(2) . .
C8 N7 C12 112.2(2) . .
C13 N10 C11 125.0(3) . .
C13 N10 C9 120.5(3) . .
C11 N10 C9 113.2(2) . .

loop_
_geom_bond_atom_site_label_1
_geom_bond_atom_site_label_2
_geom_bond_distance
_geom_bond_site_symmetry_2
C2 N1 1.336(4) .
C2 C3 1.382(4) .
C2 H2 0.9500 .
C3 C4 1.388(5) .
C3 H3 0.9500 .
C4 C5 1.371(4) .
C4 H4 0.9500 .
C5 C6 1.404(4) .
C5 H5 0.9500 .
C6 N1 1.346(4) .
C6 N7 1.393(4) .
C8 N7 1.459(4) .
C8 C9 1.522(4) .
C8 H8A 0.9900 .
C8 H8B 0.9900 .
C9 N10 1.462(4) .
C9 H9A 0.9900 .
C9 H9B 0.9900 .
C11 N10 1.458(4) .
C11 C12 1.513(4) .
C11 H11A 0.9900 .
C11 H11B 0.9900 .
C12 N7 1.466(4) .
C12 H12A 0.9900 .
C12 H12B 0.9900 .
C13 O15 1.226(4) .
C13 N10 1.353(4) .
C13 C14 1.516(4) .
C14 H14A 0.9800 .
C14 H14B 0.9800 .
C14 H14C 0.9800 .
